data_4305538
loop_
_publ_author_name
'Ning Wang'
'Mei Wang'
'Tianbiao Liu'
'Ping Li'
'Tingting Zhang'
'Marcetta Y. Darensbourg'
'Licheng Sun'

_publ_section_title
;
CO-Migration in the Ligand Substitution Process of the Chelating
Diphosphite Diiron Complex (\m-pdt)[Fe(CO)3][Fe(CO){(EtO)2PN(Me)P(OEt)2}]
;
_journal_name_full 'Inorganic Chemistry'
_journal_page_first 6948
_journal_page_last 6955
_journal_paper_doi 10.1021/ic800525n
_journal_volume 47
_journal_year 2008
_chemical_formula_moiety 'C16 H23 Fe2 N O11 P2'
_chemical_formula_sum 'C16 H23 Fe2 N O11 P2'
_chemical_formula_weight 578.99
_chemical_name_systematic
; 
 ? 
;
_space_group_IT_number 9
_symmetry_cell_setting monoclinic
_symmetry_space_group_name_Hall 'C -2yc'
_symmetry_space_group_name_H-M 'C 1 c 1'
_atom_sites_solution_hydrogens geom
_atom_sites_solution_primary direct
_atom_sites_solution_secondary difmap
_audit_creation_method SHELXL-97
_cell_angle_alpha 90.00
_cell_angle_beta 91.326(3)
_cell_angle_gamma 90.00
_cell_formula_units_Z 4
_cell_length_a 8.898(3)
_cell_length_b 22.316(6)
_cell_length_c 12.599(3)
_cell_measurement_reflns_used 3486
_cell_measurement_temperature 273(2)
_cell_measurement_theta_max 26.73
_cell_measurement_theta_min 2.44
_cell_volume 2501.1(12)
_computing_cell_refinement 'Bruker SMART'
_computing_data_collection 'Bruker SMART'
_computing_data_reduction 'Bruker SAINT'
_computing_molecular_graphics 'Bruker SHELXTL'
_computing_publication_material 'Bruker SHELXTL'
_computing_structure_refinement 'SHELXL-97 (Sheldrick, 1997)'
_computing_structure_solution 'SHELXS-97 (Sheldrick, 1990)'
_diffrn_ambient_temperature 273(2)
_diffrn_measured_fraction_theta_full 0.993
_diffrn_measured_fraction_theta_max 0.993
_diffrn_measurement_device_type 'CCD area detector'
_diffrn_measurement_method 'phi and omega scans'
_diffrn_radiation_monochromator graphite
_diffrn_radiation_source 'fine-focus sealed tube'
_diffrn_radiation_type MoK\a
_diffrn_radiation_wavelength 0.71073
_diffrn_reflns_av_R_equivalents 0.0314
_diffrn_reflns_av_sigmaI/netI 0.0533
_diffrn_reflns_limit_h_max 10
_diffrn_reflns_limit_h_min -10
_diffrn_reflns_limit_k_max 27
_diffrn_reflns_limit_k_min -26
_diffrn_reflns_limit_l_max 8
_diffrn_reflns_limit_l_min -15
_diffrn_reflns_number 6657
_diffrn_reflns_theta_full 26.00
_diffrn_reflns_theta_max 26.00
_diffrn_reflns_theta_min 2.44
_exptl_absorpt_coefficient_mu 1.339
_exptl_absorpt_correction_T_max 0.8451
_exptl_absorpt_correction_T_min 0.5540
_exptl_absorpt_correction_type multi-scan
_exptl_absorpt_process_details SADABS
_exptl_crystal_colour red
_exptl_crystal_density_diffrn 1.538
_exptl_crystal_density_meas ?
_exptl_crystal_density_method 'not measured'
_exptl_crystal_description block
_exptl_crystal_F_000 1184
_exptl_crystal_size_max 0.50
_exptl_crystal_size_mid 0.38
_exptl_crystal_size_min 0.13
_refine_diff_density_max 0.332
_refine_diff_density_min -0.180
_refine_diff_density_rms 0.043
_refine_ls_abs_structure_details 'Flack H D (1983), Acta Cryst. A39, 876-881'
_refine_ls_abs_structure_Flack 0.022(19)
_refine_ls_extinction_method none
_refine_ls_goodness_of_fit_ref 1.052
_refine_ls_hydrogen_treatment constr
_refine_ls_matrix_type full
_refine_ls_number_parameters 290
_refine_ls_number_reflns 3616
_refine_ls_number_restraints 2
_refine_ls_restrained_S_all 1.051
_refine_ls_R_factor_all 0.0365
_refine_ls_R_factor_gt 0.0322
_refine_ls_shift/su_max 0.001
_refine_ls_shift/su_mean 0.000
_refine_ls_structure_factor_coef Fsqd
_refine_ls_weighting_details 'calc w=1/[\s^2^(Fo^2^)+(0.0321P)^2^+0.0526P] where P=(Fo^2^+2Fc^2^)/3'
_refine_ls_weighting_scheme calc
_refine_ls_wR_factor_gt 0.0769
_refine_ls_wR_factor_ref 0.0793
_reflns_number_gt 3319
_reflns_number_total 3616
_reflns_threshold_expression >2sigma(I)
_cod_data_source_file ic800525n-file012_1.cif
_cod_data_source_block compound_2
_cod_depositor_comments
;
The following automatic conversions were performed:
'_symmetry_cell_setting' value 'Monoclinic' changed to 'monoclinic'
according to '/home/saulius/struct/CIF-dictionaries/cif_core.dic'
dictionary named 'cif_core.dic' version 2.4.1 from 2010-06-29.

Automatic conversion script
Id: cif_fix_enum 1527 2010-12-29 10:47:43Z saulius 

The following automatic conversions were performed:

'_exptl_crystal_density_meas' value 'none' was changed to '?' - the
value is perceived as not measured.

Automatic conversion script
Id: cif_fix_values 3008 2015-01-20 13:52:24Z robertas 
;
_cod_original_cell_volume 2501.2(12)
_cod_original_sg_symbol_H-M 'C c'
_cod_database_code 4305538

loop_
_symmetry_equiv_pos_as_xyz
'x, y, z'
'x, -y, z+1/2'
'x+1/2, y+1/2, z'
'x+1/2, -y+1/2, z+1/2'

loop_
_atom_site_label
_atom_site_type_symbol
_atom_site_fract_x
_atom_site_fract_y
_atom_site_fract_z
_atom_site_U_iso_or_equiv
_atom_site_adp_type
_atom_site_occupancy
_atom_site_symmetry_multiplicity
_atom_site_calc_flag
_atom_site_refinement_flags
_atom_site_disorder_assembly
_atom_site_disorder_group
Fe1 Fe 0.83477(6) 0.93242(2) 0.86200(5) 0.05832(18) Uani 1 1 d . . .
Fe2 Fe 0.83760(5) 0.85640(2) 1.02524(4) 0.05350(16) Uani 1 1 d . . .
P1 P 1.01001(10) 0.88356(4) 0.77816(7) 0.0443(2) Uani 1 1 d . . .
P2 P 1.00981(10) 0.80019(4) 0.95452(7) 0.0424(2) Uani 1 1 d . . .
N1 N 1.0797(3) 0.82366(13) 0.8411(2) 0.0437(6) Uani 1 1 d . . .
O1 O 0.9510(8) 1.04263(18) 0.7703(4) 0.1289(19) Uani 1 1 d . . .
O2 O 0.6135(6) 1.0104(3) 0.9598(5) 0.154(2) Uani 1 1 d . . .
O3 O 0.6011(5) 0.8712(3) 0.7325(4) 0.140(2) Uani 1 1 d . . .
O4 O 0.9474(5) 0.81248(16) 1.2302(3) 0.0958(11) Uani 1 1 d . . .
O5 O 0.6275(6) 0.9232(3) 1.1542(6) 0.158(3) Uani 1 1 d . . .
O6 O 0.5976(5) 0.7809(2) 0.9289(5) 0.1327(19) Uani 1 1 d . . .
O7 O 1.0514(3) 0.95719(12) 1.0359(2) 0.0608(7) Uani 1 1 d . . .
O8 O 1.1544(4) 0.91877(13) 0.7389(2) 0.0654(7) Uani 1 1 d . . .
O9 O 0.9641(4) 0.85473(10) 0.6665(2) 0.0556(7) Uani 1 1 d . . .
O10 O 1.1558(3) 0.78397(11) 1.0261(2) 0.0564(6) Uani 1 1 d . . .
O11 O 0.9618(3) 0.73351(12) 0.9228(2) 0.0562(6) Uani 1 1 d . . .
C1 C 0.9048(7) 0.9989(2) 0.8053(4) 0.0878(18) Uani 1 1 d . . .
C2 C 0.7000(7) 0.9787(3) 0.9254(5) 0.0895(17) Uani 1 1 d . . .
C3 C 0.6940(6) 0.8938(3) 0.7816(5) 0.0922(19) Uani 1 1 d . . .
C4 C 0.9054(6) 0.8298(2) 1.1492(4) 0.0699(12) Uani 1 1 d . . .
C5 C 0.7065(6) 0.8989(3) 1.1013(5) 0.0925(17) Uani 1 1 d . . .
C6 C 0.6922(6) 0.8095(2) 0.9659(5) 0.0818(14) Uani 1 1 d . . .
C7 C 0.9563(4) 0.92846(16) 0.9952(3) 0.0467(8) Uani 1 1 d . . .
C8 C 1.1995(5) 0.78727(19) 0.7897(3) 0.0605(10) Uani 1 1 d . . .
H8A H 1.2276 0.7544 0.8352 0.091 Uiso 1 1 calc R . .
H8B H 1.2857 0.8121 0.7779 0.091 Uiso 1 1 calc R . .
H8C H 1.1618 0.7720 0.7230 0.091 Uiso 1 1 calc R . .
C9 C 1.2533(6) 0.9540(2) 0.8085(4) 0.0715(12) Uani 1 1 d . . .
H9A H 1.3247 0.9281 0.8455 0.086 Uiso 1 1 calc R . .
H9B H 1.1952 0.9752 0.8608 0.086 Uiso 1 1 calc R . .
C10 C 1.3338(7) 0.9974(3) 0.7399(5) 0.0928(17) Uani 1 1 d . . .
H10A H 1.4006 1.0214 0.7830 0.139 Uiso 1 1 calc R . .
H10B H 1.2620 1.0228 0.7040 0.139 Uiso 1 1 calc R . .
H10C H 1.3907 0.9758 0.6885 0.139 Uiso 1 1 calc R . .
C11 C 0.9278(7) 0.8923(2) 0.5753(4) 0.0809(15) Uani 1 1 d . . .
H11A H 1.0155 0.9153 0.5558 0.097 Uiso 1 1 calc R . .
H11B H 0.8483 0.9201 0.5927 0.097 Uiso 1 1 calc R . .
C12 C 0.8791(9) 0.8542(2) 0.4868(4) 0.103(2) Uani 1 1 d . . .
H12A H 0.8535 0.8787 0.4265 0.154 Uiso 1 1 calc R . .
H12B H 0.7927 0.8314 0.5068 0.154 Uiso 1 1 calc R . .
H12C H 0.9590 0.8274 0.4689 0.154 Uiso 1 1 calc R . .
C13 C 1.2525(5) 0.8285(2) 1.0746(4) 0.0679(11) Uani 1 1 d . . .
H13A H 1.1925 0.8608 1.1030 0.081 Uiso 1 1 calc R . .
H13B H 1.3188 0.8451 1.0222 0.081 Uiso 1 1 calc R . .
C14 C 1.3422(7) 0.7999(3) 1.1612(5) 0.0945(18) Uani 1 1 d . . .
H14A H 1.4068 0.8292 1.1944 0.142 Uiso 1 1 calc R . .
H14B H 1.4020 0.7682 1.1325 0.142 Uiso 1 1 calc R . .
H14C H 1.2758 0.7836 1.2129 0.142 Uiso 1 1 calc R . .
C15 C 0.9192(8) 0.6912(2) 1.0044(4) 0.0893(16) Uani 1 1 d . . .
H15A H 0.8372 0.7074 1.0448 0.107 Uiso 1 1 calc R . .
H15B H 1.0037 0.6840 1.0527 0.107 Uiso 1 1 calc R . .
C16 C 0.8723(10) 0.6348(2) 0.9536(6) 0.125(3) Uani 1 1 d . . .
H16A H 0.8445 0.6065 1.0071 0.188 Uiso 1 1 calc R . .
H16B H 0.9539 0.6189 0.9138 0.188 Uiso 1 1 calc R . .
H16C H 0.7877 0.6421 0.9067 0.188 Uiso 1 1 calc R . .

loop_
_atom_site_aniso_label
_atom_site_aniso_U_11
_atom_site_aniso_U_22
_atom_site_aniso_U_33
_atom_site_aniso_U_23
_atom_site_aniso_U_13
_atom_site_aniso_U_12
Fe1 0.0641(4) 0.0507(3) 0.0593(3) -0.0176(3) -0.0170(3) 0.0212(3)
Fe2 0.0511(3) 0.0514(3) 0.0587(3) -0.0180(2) 0.0150(2) -0.0058(2)
P1 0.0566(5) 0.0352(4) 0.0407(5) -0.0009(4) -0.0041(4) 0.0022(4)
P2 0.0512(5) 0.0394(4) 0.0368(4) -0.0022(3) 0.0016(4) 0.0019(4)
N1 0.0474(16) 0.0455(16) 0.0383(15) 0.0015(12) 0.0050(12) 0.0139(12)
O1 0.234(6) 0.056(2) 0.097(3) 0.020(2) 0.014(3) 0.033(3)
O2 0.121(4) 0.163(5) 0.176(5) -0.072(4) -0.020(4) 0.092(4)
O3 0.080(3) 0.194(5) 0.143(4) -0.093(4) -0.043(3) 0.016(3)
O4 0.156(4) 0.082(2) 0.051(2) 0.0042(17) 0.022(2) -0.017(2)
O5 0.126(4) 0.158(5) 0.193(6) -0.066(4) 0.089(4) 0.023(3)
O6 0.077(3) 0.136(4) 0.184(5) -0.063(4) 0.004(3) -0.042(3)
O7 0.0741(18) 0.0516(15) 0.0563(16) -0.0081(12) -0.0112(13) -0.0107(14)
O8 0.082(2) 0.0556(15) 0.0587(16) 0.0052(13) 0.0032(14) -0.0165(14)
O9 0.0848(19) 0.0405(13) 0.0412(13) 0.0008(10) -0.0064(12) 0.0028(12)
O10 0.0708(17) 0.0531(15) 0.0448(13) -0.0006(11) -0.0090(12) 0.0099(13)
O11 0.0810(18) 0.0398(14) 0.0478(14) -0.0025(10) 0.0015(12) -0.0040(12)
C1 0.151(5) 0.056(3) 0.056(3) -0.002(2) -0.009(3) 0.045(3)
C2 0.091(4) 0.079(3) 0.097(4) -0.031(3) -0.025(3) 0.031(3)
C3 0.067(3) 0.113(5) 0.095(4) -0.048(3) -0.022(3) 0.033(3)
C4 0.099(4) 0.058(3) 0.053(3) -0.012(2) 0.027(2) -0.020(2)
C5 0.072(3) 0.089(4) 0.118(5) -0.035(3) 0.036(3) -0.002(3)
C6 0.066(3) 0.075(3) 0.105(4) -0.028(3) 0.013(3) -0.006(2)
C7 0.053(2) 0.0416(18) 0.0457(19) -0.0113(14) 0.0006(16) 0.0065(15)
C8 0.060(2) 0.063(2) 0.058(2) -0.0057(19) 0.0143(19) 0.0235(19)
C9 0.076(3) 0.073(3) 0.065(3) 0.005(2) -0.010(2) -0.020(2)
C10 0.096(4) 0.085(3) 0.098(4) 0.011(3) -0.004(3) -0.040(3)
C11 0.134(4) 0.055(3) 0.052(3) 0.0116(19) -0.017(3) 0.010(3)
C12 0.179(7) 0.080(4) 0.047(3) 0.004(2) -0.021(3) 0.006(4)
C13 0.066(3) 0.071(3) 0.066(3) 0.008(2) -0.014(2) -0.001(2)
C14 0.112(4) 0.089(4) 0.081(4) 0.004(3) -0.041(3) 0.007(3)
C15 0.137(5) 0.053(3) 0.078(3) 0.014(2) 0.004(3) -0.019(3)
C16 0.194(8) 0.049(3) 0.132(6) 0.007(3) 0.009(5) -0.026(4)

loop_
_atom_type_symbol
_atom_type_description
_atom_type_scat_dispersion_real
_atom_type_scat_dispersion_imag
_atom_type_scat_source
C C 0.0033 0.0016 'International Tables Vol C Tables 4.2.6.8 and 6.1.1.4'
H H 0.0000 0.0000 'International Tables Vol C Tables 4.2.6.8 and 6.1.1.4'
N N 0.0061 0.0033 'International Tables Vol C Tables 4.2.6.8 and 6.1.1.4'
O O 0.0106 0.0060 'International Tables Vol C Tables 4.2.6.8 and 6.1.1.4'
P P 0.1023 0.0942 'International Tables Vol C Tables 4.2.6.8 and 6.1.1.4'
Fe Fe 0.3463 0.8444 'International Tables Vol C Tables 4.2.6.8 and 6.1.1.4'

loop_
_geom_angle_atom_site_label_1
_geom_angle_atom_site_label_2
_geom_angle_atom_site_label_3
_geom_angle
_geom_angle_site_symmetry_1
_geom_angle_site_symmetry_3
_geom_angle_publ_flag
C1 Fe1 C2 86.6(3) . . ?
C1 Fe1 C3 114.8(3) . . ?
C2 Fe1 C3 93.6(2) . . ?
C1 Fe1 C7 100.9(2) . . ?
C2 Fe1 C7 90.4(2) . . ?
C3 Fe1 C7 144.2(3) . . ?
C1 Fe1 P1 87.79(18) . . ?
C2 Fe1 P1 174.4(2) . . ?
C3 Fe1 P1 89.10(17) . . ?
C7 Fe1 P1 90.31(11) . . ?
C1 Fe1 Fe2 148.14(17) . . ?
C2 Fe1 Fe2 91.0(2) . . ?
C3 Fe1 Fe2 97.0(2) . . ?
C7 Fe1 Fe2 47.28(11) . . ?
P1 Fe1 Fe2 93.50(3) . . ?
C4 Fe2 C5 85.3(3) . . ?
C4 Fe2 C6 113.4(3) . . ?
C5 Fe2 C6 93.4(2) . . ?
C4 Fe2 C7 105.74(18) . . ?
C5 Fe2 C7 91.7(2) . . ?
C6 Fe2 C7 140.8(2) . . ?
C4 Fe2 P2 86.53(16) . . ?
C5 Fe2 P2 171.8(2) . . ?
C6 Fe2 P2 90.03(16) . . ?
C7 Fe2 P2 90.33(11) . . ?
C4 Fe2 Fe1 153.38(15) . . ?
C5 Fe2 Fe1 94.6(2) . . ?
C6 Fe2 Fe1 93.2(2) . . ?
C7 Fe2 Fe1 47.64(11) . . ?
P2 Fe2 Fe1 92.57(4) . . ?
O9 P1 O8 96.74(17) . . ?
O9 P1 N1 100.45(14) . . ?
O8 P1 N1 104.43(16) . . ?
O9 P1 Fe1 117.13(12) . . ?
O8 P1 Fe1 119.43(12) . . ?
N1 P1 Fe1 115.48(11) . . ?
O11 P2 O10 97.96(14) . . ?
O11 P2 N1 100.53(15) . . ?
O10 P2 N1 103.93(15) . . ?
O11 P2 Fe2 116.80(12) . . ?
O10 P2 Fe2 117.78(11) . . ?
N1 P2 Fe2 116.80(10) . . ?
C8 N1 P2 119.1(2) . . ?
C8 N1 P1 119.3(2) . . ?
P2 N1 P1 121.41(17) . . ?
C9 O8 P1 124.0(3) . . ?
C11 O9 P1 120.9(2) . . ?
C13 O10 P2 123.4(2) . . ?
C15 O11 P2 120.1(3) . . ?
O1 C1 Fe1 178.7(5) . . ?
O2 C2 Fe1 175.5(7) . . ?
O3 C3 Fe1 177.1(5) . . ?
O4 C4 Fe2 179.0(5) . . ?
O5 C5 Fe2 175.6(8) . . ?
O6 C6 Fe2 178.2(5) . . ?
O7 C7 Fe2 138.6(3) . . ?
O7 C7 Fe1 136.3(3) . . ?
Fe2 C7 Fe1 85.07(15) . . ?
O8 C9 C10 107.0(4) . . ?
O9 C11 C12 109.0(4) . . ?
O10 C13 C14 108.7(4) . . ?
O11 C15 C16 109.0(5) . . ?

loop_
_geom_bond_atom_site_label_1
_geom_bond_atom_site_label_2
_geom_bond_distance
_geom_bond_site_symmetry_2
_geom_bond_publ_flag
Fe1 C1 1.766(6) . ?
Fe1 C2 1.786(6) . ?
Fe1 C3 1.811(5) . ?
Fe1 C7 1.977(4) . ?
Fe1 P1 2.1937(11) . ?
Fe1 Fe2 2.6658(10) . ?
Fe2 C4 1.764(5) . ?
Fe2 C5 1.798(5) . ?
Fe2 C6 1.813(5) . ?
Fe2 C7 1.966(4) . ?
Fe2 P2 2.1860(11) . ?
P1 O9 1.591(3) . ?
P1 O8 1.594(3) . ?
P1 N1 1.667(3) . ?
P2 O11 1.596(3) . ?
P2 O10 1.606(3) . ?
P2 N1 1.656(3) . ?
N1 C8 1.499(5) . ?
O1 C1 1.152(7) . ?
O2 C2 1.137(7) . ?
O3 C3 1.138(6) . ?
O4 C4 1.146(6) . ?
O5 C5 1.120(7) . ?
O6 C6 1.146(6) . ?
O7 C7 1.170(4) . ?
O8 C9 1.457(5) . ?
O9 C11 1.453(5) . ?
O10 C13 1.441(5) . ?
O11 C15 1.453(6) . ?
C9 C10 1.492(7) . ?
C11 C12 1.460(7) . ?
C13 C14 1.482(6) . ?
C15 C16 1.468(8) . ?
